data_1569504
loop_
_publ_author_name
'Guo, Shen-Yi'
'Zhang, Zhuo-Ang'
'Tong, Shuo'
'Guo, Qing-Hui'
'Hua, Ruimao'
'Wang, Mei-Xiang'

_publ_section_title
;
 Tetrahomo corona[4]arene-based spirophanes: synthesis, structure, and
 properties.
;
_journal_issue 31
_journal_name_full 'Chemical science'
_journal_page_first 8393
_journal_page_last 8400
_journal_paper_doi 10.1039/d3sc02417b
_journal_volume 14
_journal_year 2023
_chemical_formula_moiety 'C64 H44 F8 N8 O10 S2'
_chemical_formula_sum 'C64 H44 F8 N8 O10 S2'
_chemical_formula_weight 1301.19
_space_group_crystal_system monoclinic
_space_group_IT_number 4
_space_group_name_Hall 'P 2yb'
_space_group_name_H-M_alt 'P 1 21 1'
_atom_sites_solution_hydrogens geom
_atom_sites_solution_primary dual
_audit_creation_date 2023-03-10
_audit_creation_method
;
Olex2 1.3
(compiled 2020.11.12 svn.r5f609507 for OlexSys, GUI svn.r6408)
;
_audit_update_record
;
2023-05-08 deposited with the CCDC.	2023-07-10 downloaded from the CCDC.
;
_cell_angle_alpha 90
_cell_angle_beta 108.5819(15)
_cell_angle_gamma 90
_cell_formula_units_Z 2
_cell_length_a 10.48012(13)
_cell_length_b 19.7332(2)
_cell_length_c 14.4640(2)
_cell_measurement_reflns_used 31562
_cell_measurement_temperature 172.99(10)
_cell_measurement_theta_max 77.9100
_cell_measurement_theta_min 2.2180
_cell_volume 2835.31(6)
_computing_cell_refinement 'CrysAlisPro 1.171.42.55a (Rigaku OD, 2022)'
_computing_data_collection 'CrysAlisPro 1.171.42.55a (Rigaku OD, 2022)'
_computing_data_reduction 'CrysAlisPro 1.171.42.55a (Rigaku OD, 2022)'
_computing_molecular_graphics 'Olex2 1.3 (Dolomanov et al., 2009)'
_computing_publication_material 'Olex2 1.3 (Dolomanov et al., 2009)'
_computing_structure_refinement 'SHELXL 2018/3 (Sheldrick, 2015)'
_computing_structure_solution 'SHELXT 2018/2 (Sheldrick, 2018)'
_diffrn_ambient_environment N~2~
_diffrn_ambient_temperature 172.99(10)
_diffrn_detector 'Hybrid Pixel Array Detector'
_diffrn_detector_area_resol_mean 10.0000
_diffrn_detector_type HyPix
_diffrn_measured_fraction_theta_full 1.000
_diffrn_measured_fraction_theta_max 0.985
_diffrn_measurement_details
;
List of Runs (angles in degrees, time in seconds):

  # Type    Start    End  Width  t~exp~   \w     \q     \k     \f   Frames
#--------------------------------------------------------------------------
  1  \w    -80.00  22.00   0.50    0.38    --  -48.14  99.00-146.00  204
  2  \w    -17.00  80.00   0.50    0.38    --   48.14 -99.00 106.00  194
  3  \w   -106.00 -32.00   0.50    1.54    -- -104.00  99.00-146.00  148
  4  \w   -175.00 -86.50   0.50    1.54    -- -104.00 -99.00 106.00  177
  5  \w     35.00 106.00   0.50    1.54    --  106.93 -99.00 106.00  142
  6  \w     92.00 178.00   0.50    1.54    --  106.93  99.00-146.00  172
  7  \w    -41.00  24.00   0.50    0.38    --  -48.14  38.00  30.00  130
  8  \w   -120.00 -73.00   0.50    0.38    --  -48.14-125.00-180.00   94
  9  \w    -24.00  26.00   0.50    0.38    --  -48.14  19.00-120.00  100
 10  \w     38.00 120.00   0.50    0.38    --   48.14  38.00  30.00  164
 11  \w     19.00  95.00   0.50    0.38    --   48.14-125.00 120.00  152
 12  \w    -25.00  28.00   0.50    0.38    --   48.14 -19.00  90.00  106
 13  \w    -25.00  28.00   0.50    0.38    --   48.14 -19.00-150.00  106
 14  \w    -25.00  28.00   0.50    0.38    --   48.14 -19.00  30.00  106
 15  \w   -111.00 -32.00   0.50    1.54    -- -104.00 125.00  30.00  158
 16  \w   -108.00 -32.00   0.50    1.54    -- -104.00 109.00  -5.61  152
 17  \w   -175.00 -91.00   0.50    1.54    -- -104.00 -55.00 -46.22  168
 18  \w   -111.00 -32.00   0.50    1.54    -- -104.00 125.00 -90.00  158
 19  \w   -175.00 -92.00   0.50    1.54    -- -104.00 -47.00 -89.95  166
 20  \w    -64.00 -32.00   0.50    1.54    -- -104.00  57.00-120.00   64
 21  \w   -175.00 -93.00   0.50    1.54    -- -104.00 -19.00   0.00  164
 22  \w    -64.00 -32.00   0.50    1.54    -- -104.00  57.00 150.00   64
 23  \w   -175.00 -87.00   0.50    1.54    -- -104.00 -64.00 157.67  176
 24  \w    -64.00 -32.00   0.50    1.54    -- -104.00  57.00  60.00   64
 25  \w     35.00 107.00   0.50    1.54    --  106.93 -77.00  30.00  144
 26  \w     35.00 111.00   0.50    1.54    --  106.93-125.00 -90.00  152
 27  \w     85.00 178.00   0.50    1.54    --  106.93  77.00 -90.00  186
 28  \w     35.00  68.00   0.50    1.54    --  106.93 -57.00  90.00   66
 29  \w     35.00 111.00   0.50    1.54    --  106.93-125.00 150.00  152
 30  \w     35.00 111.00   0.50    1.54    --  106.93-125.00 -60.00  152
 31  \w     35.00  68.00   0.50    1.54    --  106.93 -57.00 150.00   66
 32  \w     35.00 106.00   0.50    1.54    --  106.93 -99.00-180.00  142
 33  \w     35.00 106.00   0.50    1.54    --  106.93 -99.00   0.00  142
 34  \w     35.00  68.00   0.50    1.54    --  106.93 -57.00 120.00   66
 35  \w     96.00 178.00   0.50    1.54    --  106.93  38.00 -30.00  164
 36  \w     35.00 106.00   0.50    1.54    --  106.93 -99.00 120.00  142
 37  \w     35.00 106.00   0.50    1.54    --  106.93 -99.00 -60.00  142
 38  \w     35.00  68.00   0.50    1.54    --  106.93 -57.00 -60.00   66
 39  \w     35.00  68.00   0.50    1.54    --  106.93 -57.00-120.00   66
 40  \w     96.00 178.00   0.50    1.54    --  106.93  38.00 -60.00  164
 41  \w    133.00 176.00   0.50    1.54    --  106.93  38.00-150.00   86
 42  \w     35.00  67.00   0.50    1.54    --  106.93 -57.00 -90.00   64
;
_diffrn_measurement_device 'four-circle diffractometer'
_diffrn_measurement_device_type 'XtaLAB Synergy R, DW system, HyPix'
_diffrn_measurement_method '\w scans'
_diffrn_orient_matrix_type 'CrysAlisPro convention (1999,Acta A55,543-557)'
_diffrn_orient_matrix_UB_11 -0.0355039000
_diffrn_orient_matrix_UB_12 0.0693360000
_diffrn_orient_matrix_UB_13 0.0342821000
_diffrn_orient_matrix_UB_21 0.0460782000
_diffrn_orient_matrix_UB_22 -0.0254028000
_diffrn_orient_matrix_UB_23 0.1063269000
_diffrn_orient_matrix_UB_31 0.1436203000
_diffrn_orient_matrix_UB_32 0.0253403000
_diffrn_orient_matrix_UB_33 0.0130920000
_diffrn_radiation_monochromator mirror
_diffrn_radiation_probe x-ray
_diffrn_radiation_type 'Cu K\a'
_diffrn_radiation_wavelength 1.54184
_diffrn_reflns_av_R_equivalents 0.0402
_diffrn_reflns_av_unetI/netI 0.0257
_diffrn_reflns_Laue_measured_fraction_full 1.000
_diffrn_reflns_Laue_measured_fraction_max 0.985
_diffrn_reflns_limit_h_max 13
_diffrn_reflns_limit_h_min -12
_diffrn_reflns_limit_k_max 24
_diffrn_reflns_limit_k_min -24
_diffrn_reflns_limit_l_max 18
_diffrn_reflns_limit_l_min -18
_diffrn_reflns_number 53870
_diffrn_reflns_point_group_measured_fraction_full 0.999
_diffrn_reflns_point_group_measured_fraction_max 0.968
_diffrn_reflns_theta_full 67.684
_diffrn_reflns_theta_max 78.135
_diffrn_reflns_theta_min 3.223
_diffrn_source 'Rotating-anode X-ray tube'
_diffrn_source_type 'Rigaku (Cu) X-ray Source'
_exptl_absorpt_coefficient_mu 1.702
_exptl_absorpt_correction_T_max 1.00000
_exptl_absorpt_correction_T_min 0.82341
_exptl_absorpt_correction_type multi-scan
_exptl_absorpt_process_details
;
CrysAlisPro 1.171.42.55a (Rigaku Oxford Diffraction, 2022)
Empirical absorption correction using spherical harmonics,
implemented in SCALE3 ABSPACK scaling algorithm.
;
_exptl_crystal_colour 'clear red'
_exptl_crystal_colour_lustre clear
_exptl_crystal_colour_primary red
_exptl_crystal_density_diffrn 1.524
_exptl_crystal_description plate
_exptl_crystal_F_000 1336
_exptl_crystal_size_max 0.2
_exptl_crystal_size_mid 0.2
_exptl_crystal_size_min 0.02
_refine_diff_density_max 0.620
_refine_diff_density_min -0.301
_refine_diff_density_rms 0.045
_refine_ls_abs_structure_details
;
 Flack x determined using 4812 quotients [(I+)-(I-)]/[(I+)+(I-)]
 (Parsons, Flack and Wagner, Acta Cryst. B69 (2013) 249-259).
;
_refine_ls_abs_structure_Flack 0.011(10)
_refine_ls_extinction_method none
_refine_ls_goodness_of_fit_ref 1.030
_refine_ls_hydrogen_treatment constr
_refine_ls_matrix_type full
_refine_ls_number_parameters 829
_refine_ls_number_reflns 11743
_refine_ls_number_restraints 43
_refine_ls_restrained_S_all 1.053
_refine_ls_R_factor_all 0.0453
_refine_ls_R_factor_gt 0.0413
_refine_ls_shift/su_max 0.001
_refine_ls_shift/su_mean 0.000
_refine_ls_structure_factor_coef Fsqd
_refine_ls_weighting_details 'w=1/[\s^2^(Fo^2^)+(0.0692P)^2^+0.7337P] where P=(Fo^2^+2Fc^2^)/3'
_refine_ls_weighting_scheme calc
_refine_ls_wR_factor_gt 0.1091
_refine_ls_wR_factor_ref 0.1121
_reflns_Friedel_coverage 0.908
_reflns_Friedel_fraction_full 0.997
_reflns_Friedel_fraction_max 0.949
_reflns_number_gt 10986
_reflns_number_total 11743
_reflns_threshold_expression 'I > 2\s(I)'
_cod_data_source_file d3sc02417b2.cif
_cod_data_source_block 25ba_auto
_cod_depositor_comments 'Adding full bibliography for 1569486--1569506.cif.'
_cod_original_cell_volume 2835.32(7)
_cod_database_code 1569504
_shelx_shelxl_version_number 2018/3
_chemical_oxdiff_formula 'C H O F N S'
_shelx_space_group_comment
;
The symmetry employed for this shelxl refinement is uniquely defined
by the following loop, which should always be used as a source of
symmetry information in preference to the above space-group names.
They are only intended as comments.
;
_shelx_estimated_absorpt_t_max 0.967
_shelx_estimated_absorpt_t_min 0.727
_reflns_odcompleteness_completeness 100.00
_reflns_odcompleteness_iscentric 1
_reflns_odcompleteness_theta 66.97
_olex2_refinement_description
;
1. Fixed Uiso
 At 1.2 times of:
  All C(H) groups, All C(H,H) groups
2. Rigid bond restraints
 O1, C40, C36
 with sigma for 1-2 distances of 0.001 and sigma for 1-3 distances of 0.001
 O2, C49, C50
 with sigma for 1-2 distances of 0.001 and sigma for 1-3 distances of 0.001
3. Uiso/Uaniso restraints and constraints
Uanis(O1) \\sim Ueq, Uanis(C36) \\sim Ueq, Uanis(C40) \\sim Ueq, Uanis(O2)
\\sim Ueq, Uanis(C50) \\sim Ueq, Uanis(C49) \\sim Ueq: with sigma of 0.001 and
sigma for terminal atoms of 0.002
4.a Secondary CH2 refined with riding coordinates:
 C67(H67A,H67B), C6(H6A,H6B), C31(H31A,H31B), C27(H27A,H27B), C50(H50A,H50B),
 C13(H13A,H13B), C86(H86A,H86B), C70(H70A,H70B), C64(H64A,H64B), C20(H20A,H20B),
  C40(H40A,H40B), C57(H57A,H57B)
4.b Aromatic/amide H refined with riding coordinates:
 C46(H46), C43(H43), C2(H2), C29(H29), C8(H8), C22(H22), C71(H71), C25(H25),
 C73(H73), C72(H72), C74(H74), C78(H78), C80(H80), C77(H77), C11(H11), C10(H10),
  C23(H23), C9(H9), C79(H79), C24(H24)
;
_olex2_submission_special_instructions 'No special instructions were received'
_oxdiff_exptl_absorpt_empirical_details
;
Empirical correction (ABSPACK) includes:
- Absorption correction using spherical harmonics
- Frame scaling
;
_oxdiff_exptl_absorpt_empirical_full_max 3.425
_oxdiff_exptl_absorpt_empirical_full_min 0.391

loop_
_space_group_symop_operation_xyz
'x, y, z'
'-x, y+1/2, -z'

loop_
_atom_site_label
_atom_site_type_symbol
_atom_site_fract_x
_atom_site_fract_y
_atom_site_fract_z
_atom_site_U_iso_or_equiv
_atom_site_adp_type
_atom_site_occupancy
_atom_site_site_symmetry_order
_atom_site_calc_flag
_atom_site_refinement_flags_posn
_atom_site_refinement_flags_adp
_atom_site_refinement_flags_occupancy
_atom_site_disorder_assembly
_atom_site_disorder_group
S32 S 0.02442(9) 0.58826(4) 0.39055(7) 0.0445(2) Uani 1 1 d . . . . .
S85 S 0.09901(10) 0.27516(5) 0.65635(7) 0.0502(2) Uani 1 1 d . . . . .
F89 F 0.1955(2) 0.23814(11) 0.35197(18) 0.0549(6) Uani 1 1 d . . . . .
O68 O 0.6646(3) 0.57524(14) 0.79993(19) 0.0459(6) Uani 1 1 d . . . . .
O69 O 0.3162(3) 0.60124(13) 1.01426(19) 0.0443(6) Uani 1 1 d . . . . .
F82 F 0.8002(3) 0.75724(13) 0.9525(2) 0.0682(7) Uani 1 1 d . . . . .
O5 O -0.0583(2) 0.41733(12) 0.30706(18) 0.0410(5) Uani 1 1 d . . . . .
F90 F 0.4440(3) 0.23210(13) 0.4789(2) 0.0739(8) Uani 1 1 d . . . . .
O28 O 0.4226(2) 0.37350(13) 0.59756(19) 0.0434(5) Uani 1 1 d . . . . .
F83 F 0.9340(3) 0.54239(16) 1.09549(19) 0.0690(7) Uani 1 1 d . . . . .
O14 O 0.1235(3) 0.32689(15) 0.2077(2) 0.0480(6) Uani 1 1 d . . . . .
F84 F 0.7732(3) 0.55651(17) 1.2033(2) 0.0725(8) Uani 1 1 d . . . . .
O63 O 0.9584(3) 0.63723(17) 0.9686(2) 0.0555(7) Uani 1 1 d . . . . .
F81 F 0.6303(3) 0.76825(14) 1.0526(3) 0.0769(8) Uani 1 1 d . . . . .
F91 F 0.5771(3) 0.4082(2) 0.3094(2) 0.0854(10) Uani 1 1 d . . . . .
N38 N 0.2636(3) 0.60167(16) 0.5290(2) 0.0404(6) Uani 1 1 d . . . . .
N37 N 0.3442(3) 0.63394(15) 0.6069(2) 0.0398(6) Uani 1 1 d . . . . .
O19 O 0.6489(3) 0.31244(19) 0.4578(3) 0.0703(10) Uani 1 1 d . . . . .
N51 N 0.3286(3) 0.40222(16) 0.8422(2) 0.0438(6) Uani 1 1 d . . . . .
N34 N 0.0860(3) 0.67691(16) 0.5306(2) 0.0463(7) Uani 1 1 d . . . . .
F92 F 0.3322(3) 0.4185(2) 0.1898(2) 0.0982(13) Uani 1 1 d . . . . .
N53 N 0.2846(3) 0.36126(16) 0.7644(2) 0.0440(7) Uani 1 1 d . . . . .
O58 O 0.6103(3) 0.67718(18) 1.1835(3) 0.0680(9) Uani 1 1 d . . . . .
N35 N 0.1658(3) 0.70860(16) 0.6064(2) 0.0441(7) Uani 1 1 d . . . . .
N54 N 0.0890(3) 0.33888(18) 0.8103(3) 0.0534(8) Uani 1 1 d . . . . .
C1 C 0.2973(3) 0.39020(17) 0.5349(2) 0.0351(6) Uani 1 1 d . . . . .
C26 C 0.5928(3) 0.45852(18) 0.5863(2) 0.0385(7) Uani 1 1 d . . . . .
C42 C 0.3908(3) 0.59389(18) 0.9522(2) 0.0366(7) Uani 1 1 d . . . . .
C41 C 0.4524(3) 0.53165(17) 0.9529(2) 0.0369(7) Uani 1 1 d . . . . .
C44 C 0.4929(3) 0.63714(17) 0.8363(2) 0.0346(6) Uani 1 1 d . . . . .
C62 C 0.8708(4) 0.6480(2) 1.0188(3) 0.0485(9) Uani 1 1 d . . . . .
C45 C 0.5687(3) 0.57752(17) 0.8468(2) 0.0367(7) Uani 1 1 d . . . . .
C4 C 0.0526(3) 0.40921(16) 0.3888(2) 0.0340(6) Uani 1 1 d . . . . .
C66 C 0.8829(3) 0.53981(19) 0.7936(3) 0.0404(7) Uani 1 1 d . . . . .
C33 C 0.1375(3) 0.62438(17) 0.4932(3) 0.0380(7) Uani 1 1 d . . . . .
C46 C 0.5436(4) 0.52435(18) 0.9018(2) 0.0383(7) Uani 1 1 d . . . . .
H46 H 0.589460 0.482508 0.904435 0.046 Uiso 1 1 calc R U . . .
C43 C 0.4065(3) 0.64501(17) 0.8913(2) 0.0362(6) Uani 1 1 d . . . . .
H43 H 0.357532 0.686058 0.886914 0.043 Uiso 1 1 calc R U . . .
N52 N 0.1321(4) 0.37901(18) 0.8852(3) 0.0514(8) Uani 1 1 d . . . . .
C15 C 0.2529(4) 0.3299(2) 0.2683(3) 0.0441(8) Uani 1 1 d . . . . .
C30 C 0.1950(3) 0.34314(16) 0.5235(2) 0.0353(7) Uani 1 1 d . . . . .
C3 C 0.1498(3) 0.46088(16) 0.4087(2) 0.0343(6) Uani 1 1 d . . . . .
C36 C 0.2930(3) 0.68567(17) 0.6408(2) 0.0364(6) Uani 1 1 d . U . . .
C88 C 0.2875(4) 0.2822(2) 0.3432(3) 0.0458(8) Uani 1 1 d . . . . .
C2 C 0.2729(3) 0.44971(17) 0.4802(2) 0.0347(6) Uani 1 1 d . . . . .
H2 H 0.341432 0.483157 0.492017 0.042 Uiso 1 1 calc R U . . .
C7 C -0.1701(4) 0.35919(18) 0.1534(3) 0.0428(8) Uani 1 1 d . . . . .
C67 C 0.7690(3) 0.52507(19) 0.8339(3) 0.0404(7) Uani 1 1 d . . . . .
H67A H 0.731705 0.479483 0.812667 0.048 Uiso 1 1 calc R U . . .
H67B H 0.803574 0.525532 0.906120 0.048 Uiso 1 1 calc R U . . .
C6 C -0.1272(3) 0.35640(19) 0.2635(3) 0.0423(7) Uani 1 1 d . . . . .
H6A H -0.207607 0.349970 0.284398 0.051 Uiso 1 1 calc R U . . .
H6B H -0.066968 0.317023 0.286768 0.051 Uiso 1 1 calc R U . . .
C61 C 0.8604(4) 0.5991(2) 1.0850(3) 0.0530(9) Uani 1 1 d . . . . .
C49 C 0.2503(4) 0.40922(18) 0.8982(3) 0.0423(7) Uani 1 1 d . U . . .
C31 C 0.1259(4) 0.52598(17) 0.3523(3) 0.0389(7) Uani 1 1 d . . . . .
H31A H 0.081027 0.515441 0.282512 0.047 Uiso 1 1 calc R U . . .
H31B H 0.214250 0.546624 0.358065 0.047 Uiso 1 1 calc R U . . .
C29 C 0.0732(3) 0.35289(16) 0.4494(2) 0.0358(6) Uani 1 1 d . . . . .
H29 H 0.003168 0.320507 0.440222 0.043 Uiso 1 1 calc R U . . .
C87 C 0.4168(4) 0.2791(2) 0.4079(3) 0.0517(10) Uani 1 1 d . . . . .
C12 C -0.0796(4) 0.37045(18) 0.1009(3) 0.0426(7) Uani 1 1 d . . . . .
C65 C 0.9523(4) 0.6014(2) 0.8097(3) 0.0446(8) Uani 1 1 d . . . . .
C27 C 0.5112(4) 0.4272(2) 0.6446(3) 0.0448(8) Uani 1 1 d . . . . .
H27A H 0.574168 0.409552 0.706425 0.054 Uiso 1 1 calc R U . . .
H27B H 0.456990 0.463317 0.661540 0.054 Uiso 1 1 calc R U . . .
C8 C -0.3025(4) 0.3443(2) 0.1001(3) 0.0513(9) Uani 1 1 d . . . . .
H8 H -0.366054 0.336802 0.133390 0.062 Uiso 1 1 calc R U . . .
C56 C 0.4128(4) 0.6503(2) 1.2252(3) 0.0471(8) Uani 1 1 d . . . . .
C50 C 0.4263(4) 0.4735(2) 1.0116(3) 0.0444(7) Uani 1 1 d . U . . .
H50A H 0.449841 0.487619 1.080651 0.053 Uiso 1 1 calc R U . . .
H50B H 0.486159 0.435315 1.008393 0.053 Uiso 1 1 calc R U . . .
C22 C 0.7542(4) 0.4543(3) 0.4999(3) 0.0633(12) Uani 1 1 d . . . . .
H22 H 0.809964 0.428586 0.472572 0.076 Uiso 1 1 calc R U . . .
C71 C 0.9235(4) 0.4889(2) 0.7424(3) 0.0454(8) Uani 1 1 d . . . . .
H71 H 0.876597 0.446955 0.731402 0.054 Uiso 1 1 calc R U . . .
C55 C 0.3012(4) 0.67153(18) 1.1473(3) 0.0408(7) Uani 1 1 d . . . . .
C25 C 0.5939(4) 0.5290(2) 0.5787(3) 0.0463(8) Uani 1 1 d . . . . .
H25 H 0.538034 0.555255 0.605380 0.056 Uiso 1 1 calc R U . . .
C21 C 0.6750(4) 0.4205(2) 0.5465(3) 0.0458(8) Uani 1 1 d . . . . .
C13 C 0.0654(4) 0.3856(2) 0.1496(3) 0.0448(8) Uani 1 1 d . . . . .
H13A H 0.110776 0.394416 0.100351 0.054 Uiso 1 1 calc R U . . .
H13B H 0.075557 0.426181 0.191676 0.054 Uiso 1 1 calc R U . . .
C59 C 0.6950(4) 0.6639(2) 1.1318(3) 0.0540(10) Uani 1 1 d . . . . .
C18 C 0.5181(4) 0.3212(2) 0.4001(3) 0.0545(10) Uani 1 1 d . . . . .
C86 C 0.2159(4) 0.28077(18) 0.5867(3) 0.0404(7) Uani 1 1 d . . . . .
H86A H 0.309124 0.280923 0.632478 0.048 Uiso 1 1 calc R U . . .
H86B H 0.205372 0.240095 0.544891 0.048 Uiso 1 1 calc R U . . .
C17 C 0.4841(4) 0.3680(3) 0.3250(3) 0.0591(11) Uani 1 1 d . . . . .
C70 C 0.3013(4) 0.66978(19) 1.0433(3) 0.0447(8) Uani 1 1 d . . . . .
H70A H 0.215830 0.688967 1.000011 0.054 Uiso 1 1 calc R U . . .
H70B H 0.376233 0.697860 1.036838 0.054 Uiso 1 1 calc R U . . .
C75 C 0.7931(4) 0.7059(2) 1.0123(3) 0.0517(9) Uani 1 1 d . . . . .
C60 C 0.7763(4) 0.6066(2) 1.1404(3) 0.0540(10) Uani 1 1 d . . . . .
C16 C 0.3537(4) 0.3723(3) 0.2603(3) 0.0571(11) Uani 1 1 d . . . . .
C73 C 1.0995(4) 0.5584(2) 0.7231(3) 0.0545(10) Uani 1 1 d . . . . .
H73 H 1.173864 0.564776 0.699974 0.065 Uiso 1 1 calc R U . . .
C72 C 1.0304(4) 0.4979(2) 0.7073(3) 0.0512(9) Uani 1 1 d . . . . .
H72 H 1.056147 0.462490 0.672381 0.061 Uiso 1 1 calc R U . . .
C74 C 1.0597(4) 0.6098(2) 0.7731(3) 0.0519(9) Uani 1 1 d . . . . .
H74 H 1.106449 0.651819 0.782789 0.062 Uiso 1 1 calc R U . . .
C64 C 0.9175(4) 0.6575(2) 0.8663(3) 0.0513(9) Uani 1 1 d . . . . .
H64A H 0.964928 0.699525 0.858921 0.062 Uiso 1 1 calc R U . . .
H64B H 0.819372 0.666282 0.842093 0.062 Uiso 1 1 calc R U . . .
C20 C 0.6837(4) 0.3449(2) 0.5541(3) 0.0575(11) Uani 1 1 d . . . . .
H20A H 0.776279 0.331696 0.593260 0.069 Uiso 1 1 calc R U . . .
H20B H 0.621673 0.328437 0.588500 0.069 Uiso 1 1 calc R U . . .
C40 C 0.5048(3) 0.69344(18) 0.7699(3) 0.0389(6) Uani 1 1 d . U . . .
H40A H 0.544795 0.675798 0.721261 0.047 Uiso 1 1 calc R U . . .
H40B H 0.564963 0.729145 0.808352 0.047 Uiso 1 1 calc R U . . .
C78 C 0.3017(5) 0.6875(2) 1.3384(3) 0.0576(11) Uani 1 1 d . . . . .
H78 H 0.302424 0.693216 1.403778 0.069 Uiso 1 1 calc R U . . .
C80 C 0.1919(4) 0.6999(2) 1.1673(3) 0.0476(8) Uani 1 1 d . . . . .
H80 H 0.115843 0.714029 1.114904 0.057 Uiso 1 1 calc R U . . .
C47 C 0.1673(4) 0.33116(19) 0.7516(3) 0.0430(8) Uani 1 1 d . . . . .
C77 C 0.4113(5) 0.6585(2) 1.3197(3) 0.0533(9) Uani 1 1 d . . . . .
H77 H 0.486452 0.644029 1.372520 0.064 Uiso 1 1 calc R U . . .
C76 C 0.7066(4) 0.7118(2) 1.0657(4) 0.0562(11) Uani 1 1 d . . . . .
C11 C -0.1242(4) 0.3668(2) -0.0003(3) 0.0513(9) Uani 1 1 d . . . . .
H11 H -0.062455 0.375021 -0.034917 0.062 Uiso 1 1 calc R U . . .
C10 C -0.2564(5) 0.3514(2) -0.0516(3) 0.0561(10) Uani 1 1 d . . . . .
H10 H -0.285372 0.348851 -0.120802 0.067 Uiso 1 1 calc R U . . .
C23 C 0.7539(5) 0.5234(3) 0.4924(4) 0.0700(14) Uani 1 1 d . . . . .
H23 H 0.807792 0.545141 0.459437 0.084 Uiso 1 1 calc R U . . .
C9 C -0.3443(4) 0.3400(2) -0.0018(3) 0.0590(11) Uani 1 1 d . . . . .
H9 H -0.435253 0.328968 -0.036439 0.071 Uiso 1 1 calc R U . . .
C57 C 0.5369(4) 0.6214(2) 1.2092(3) 0.0560(10) Uani 1 1 d . . . . .
H57A H 0.593885 0.598767 1.269273 0.067 Uiso 1 1 calc R U . . .
H57B H 0.511565 0.587521 1.155900 0.067 Uiso 1 1 calc R U . . .
C79 C 0.1916(4) 0.7081(2) 1.2623(3) 0.0544(10) Uani 1 1 d . . . . .
H79 H 0.116097 0.727745 1.274910 0.065 Uiso 1 1 calc R U . . .
C24 C 0.6745(4) 0.5615(3) 0.5332(4) 0.0637(12) Uani 1 1 d . . . . .
H24 H 0.675386 0.609618 0.529876 0.076 Uiso 1 1 calc R U . . .
O1 O 0.3676(2) 0.72336(12) 0.71801(16) 0.0378(5) Uani 1 1 d . U . . .
O2 O 0.2827(3) 0.44905(14) 0.97737(19) 0.0477(5) Uani 1 1 d . U . . .

loop_
_atom_site_aniso_label
_atom_site_aniso_U_11
_atom_site_aniso_U_22
_atom_site_aniso_U_33
_atom_site_aniso_U_23
_atom_site_aniso_U_13
_atom_site_aniso_U_12
S32 0.0403(4) 0.0406(4) 0.0492(5) -0.0007(4) 0.0094(3) -0.0001(3)
S85 0.0552(5) 0.0482(5) 0.0462(5) 0.0004(4) 0.0148(4) -0.0167(4)
F89 0.0599(13) 0.0397(11) 0.0557(13) -0.0022(9) 0.0051(10) -0.0009(10)
O68 0.0414(13) 0.0532(15) 0.0488(13) 0.0138(11) 0.0224(11) 0.0101(11)
O69 0.0504(14) 0.0437(13) 0.0471(13) -0.0046(10) 0.0270(11) -0.0060(11)
F82 0.0745(17) 0.0460(13) 0.091(2) -0.0079(13) 0.0366(15) -0.0043(12)
O5 0.0377(12) 0.0354(12) 0.0437(12) -0.0009(10) 0.0045(10) -0.0005(10)
F90 0.0794(17) 0.0464(13) 0.0685(16) -0.0008(11) -0.0150(14) 0.0146(12)
O28 0.0360(12) 0.0401(13) 0.0474(13) 0.0049(10) 0.0036(10) -0.0030(10)
F83 0.0656(15) 0.0827(19) 0.0562(14) 0.0109(13) 0.0156(12) 0.0351(14)
O14 0.0350(12) 0.0539(15) 0.0495(14) 0.0041(12) 0.0056(10) 0.0022(11)
F84 0.0642(16) 0.093(2) 0.0617(15) 0.0064(15) 0.0213(13) 0.0185(15)
O63 0.0444(14) 0.0736(19) 0.0439(14) -0.0089(13) 0.0075(11) 0.0075(13)
F81 0.0661(16) 0.0472(13) 0.127(3) -0.0183(15) 0.0444(17) 0.0000(12)
F91 0.0433(13) 0.153(3) 0.0628(16) -0.0056(19) 0.0212(12) -0.0222(17)
N38 0.0350(14) 0.0414(15) 0.0447(15) 0.0020(12) 0.0124(12) 0.0036(11)
N37 0.0395(15) 0.0376(14) 0.0431(15) 0.0004(12) 0.0145(12) 0.0030(12)
O19 0.0403(14) 0.085(2) 0.072(2) -0.0366(17) -0.0007(13) 0.0245(15)
N51 0.0465(16) 0.0434(15) 0.0443(15) -0.0003(12) 0.0184(13) -0.0054(13)
N34 0.0424(16) 0.0410(15) 0.0590(19) 0.0116(14) 0.0213(14) 0.0096(13)
F92 0.0581(16) 0.165(4) 0.0630(16) 0.045(2) 0.0068(13) -0.0355(19)
N53 0.0426(16) 0.0448(16) 0.0447(15) -0.0003(13) 0.0143(13) -0.0062(13)
O58 0.0525(17) 0.0646(19) 0.098(2) -0.0321(18) 0.0395(17) -0.0156(15)
N35 0.0449(16) 0.0386(15) 0.0518(17) 0.0028(13) 0.0196(14) 0.0059(13)
N54 0.0443(17) 0.0543(19) 0.064(2) 0.0118(16) 0.0213(15) -0.0072(14)
C1 0.0331(15) 0.0346(15) 0.0364(15) -0.0009(12) 0.0095(12) -0.0019(12)
C26 0.0305(15) 0.0437(17) 0.0371(16) -0.0014(14) 0.0049(12) 0.0016(13)
C42 0.0350(16) 0.0416(17) 0.0341(15) -0.0052(13) 0.0123(12) -0.0060(14)
C41 0.0406(17) 0.0371(16) 0.0317(15) -0.0009(12) 0.0096(13) -0.0064(13)
C44 0.0317(15) 0.0392(16) 0.0301(14) -0.0005(12) 0.0056(11) -0.0057(13)
C62 0.0389(18) 0.055(2) 0.0431(18) -0.0124(16) 0.0015(14) 0.0000(16)
C45 0.0353(16) 0.0418(17) 0.0335(15) 0.0009(13) 0.0120(12) -0.0019(13)
C4 0.0319(15) 0.0352(16) 0.0356(15) -0.0021(12) 0.0117(12) 0.0001(12)
C66 0.0349(16) 0.0454(18) 0.0394(16) 0.0045(14) 0.0100(13) 0.0024(14)
C33 0.0336(16) 0.0389(17) 0.0448(17) 0.0106(13) 0.0170(13) 0.0034(13)
C46 0.0402(17) 0.0366(16) 0.0377(16) 0.0032(13) 0.0119(13) 0.0003(13)
C43 0.0343(16) 0.0345(16) 0.0393(16) -0.0013(13) 0.0113(12) -0.0017(12)
N52 0.0526(18) 0.0498(18) 0.0578(19) 0.0039(15) 0.0261(16) -0.0019(15)
C15 0.0348(17) 0.059(2) 0.0388(17) -0.0071(15) 0.0116(14) 0.0067(16)
C30 0.0376(16) 0.0340(16) 0.0362(15) 0.0000(12) 0.0145(13) -0.0034(13)
C3 0.0379(16) 0.0312(15) 0.0350(15) -0.0018(12) 0.0132(12) -0.0008(12)
C36 0.0385(11) 0.0352(11) 0.0370(10) 0.0029(9) 0.0143(8) -0.0004(9)
C88 0.0437(18) 0.0455(19) 0.0450(18) -0.0119(15) 0.0097(15) 0.0115(16)
C2 0.0338(15) 0.0323(15) 0.0384(15) -0.0019(12) 0.0122(12) -0.0039(12)
C7 0.0369(17) 0.0370(17) 0.0473(19) -0.0023(14) 0.0034(14) -0.0005(14)
C67 0.0341(16) 0.0422(17) 0.0441(17) 0.0050(14) 0.0113(13) 0.0021(14)
C6 0.0339(16) 0.0440(18) 0.0473(18) 0.0003(15) 0.0107(14) -0.0064(14)
C61 0.0396(19) 0.066(2) 0.0459(19) -0.0099(18) 0.0028(15) 0.0092(18)
C49 0.0447(12) 0.0417(12) 0.0428(11) 0.0028(9) 0.0172(9) -0.0009(10)
C31 0.0419(17) 0.0343(15) 0.0407(17) 0.0000(13) 0.0135(14) 0.0001(13)
C29 0.0346(15) 0.0330(15) 0.0403(16) -0.0022(12) 0.0127(13) -0.0034(12)
C87 0.052(2) 0.046(2) 0.048(2) -0.0131(16) 0.0030(16) 0.0176(18)
C12 0.0428(18) 0.0379(17) 0.0429(18) 0.0006(14) 0.0078(14) 0.0021(14)
C65 0.0425(18) 0.0468(19) 0.0406(17) 0.0036(14) 0.0080(14) 0.0003(15)
C27 0.0373(17) 0.055(2) 0.0390(17) -0.0038(15) 0.0076(14) -0.0080(15)
C8 0.0354(18) 0.046(2) 0.066(2) -0.0037(18) 0.0075(17) -0.0024(15)
C56 0.048(2) 0.0464(19) 0.0456(19) -0.0045(15) 0.0126(16) -0.0046(16)
C50 0.0498(11) 0.0436(12) 0.0407(12) 0.0019(10) 0.0158(9) -0.0022(10)
C22 0.040(2) 0.099(4) 0.054(2) -0.008(2) 0.0187(18) 0.003(2)
C71 0.0386(18) 0.0465(19) 0.0483(19) 0.0020(15) 0.0099(15) 0.0042(15)
C55 0.0411(18) 0.0400(17) 0.0423(17) -0.0042(14) 0.0147(14) -0.0057(14)
C25 0.0341(17) 0.0447(19) 0.055(2) 0.0017(16) 0.0067(15) 0.0007(14)
C21 0.0330(16) 0.058(2) 0.0431(18) -0.0081(16) 0.0067(14) 0.0051(15)
C13 0.0412(18) 0.050(2) 0.0441(18) 0.0007(15) 0.0145(15) 0.0009(15)
C59 0.0330(18) 0.065(3) 0.062(2) -0.024(2) 0.0112(16) -0.0106(17)
C18 0.0383(19) 0.067(3) 0.052(2) -0.0223(19) 0.0061(16) 0.0163(18)
C86 0.0467(18) 0.0343(16) 0.0403(17) 0.0011(13) 0.0141(14) -0.0043(14)
C17 0.0353(19) 0.093(3) 0.053(2) -0.017(2) 0.0195(17) -0.003(2)
C70 0.0461(19) 0.0455(19) 0.0449(18) -0.0026(15) 0.0181(15) 0.0034(16)
C75 0.044(2) 0.049(2) 0.060(2) -0.0160(18) 0.0125(17) -0.0122(16)
C60 0.043(2) 0.068(3) 0.044(2) -0.0056(18) 0.0045(16) -0.0002(18)
C16 0.0394(19) 0.092(3) 0.0406(19) 0.001(2) 0.0134(15) -0.003(2)
C73 0.045(2) 0.067(3) 0.056(2) 0.011(2) 0.0227(18) 0.0018(19)
C72 0.045(2) 0.058(2) 0.050(2) 0.0022(18) 0.0151(16) 0.0119(18)
C74 0.047(2) 0.055(2) 0.054(2) 0.0078(17) 0.0166(17) -0.0070(17)
C64 0.052(2) 0.048(2) 0.050(2) -0.0021(16) 0.0101(17) -0.0032(17)
C20 0.045(2) 0.058(2) 0.057(2) -0.0139(19) -0.0017(17) 0.0167(18)
C40 0.0389(10) 0.0377(12) 0.0392(11) 0.0012(10) 0.0113(8) -0.0027(9)
C78 0.074(3) 0.061(2) 0.045(2) -0.0061(18) 0.031(2) -0.020(2)
C80 0.0407(19) 0.053(2) 0.051(2) -0.0080(16) 0.0165(16) -0.0065(16)
C47 0.0413(18) 0.0388(17) 0.0477(19) 0.0094(14) 0.0125(15) -0.0045(14)
C77 0.059(2) 0.056(2) 0.0425(19) -0.0016(17) 0.0134(17) -0.0073(19)
C76 0.043(2) 0.045(2) 0.079(3) -0.021(2) 0.017(2) -0.0063(16)
C11 0.058(2) 0.048(2) 0.0442(19) 0.0011(16) 0.0102(17) 0.0039(18)
C10 0.060(2) 0.047(2) 0.049(2) -0.0035(17) -0.0001(19) 0.0038(18)
C23 0.048(2) 0.100(4) 0.063(3) 0.016(3) 0.018(2) -0.013(3)
C9 0.045(2) 0.050(2) 0.063(3) -0.0095(19) -0.0093(19) 0.0001(17)
C57 0.050(2) 0.061(2) 0.053(2) -0.0043(19) 0.0127(17) 0.0045(19)
C79 0.053(2) 0.059(2) 0.062(2) -0.013(2) 0.033(2) -0.0099(19)
C24 0.049(2) 0.057(2) 0.073(3) 0.017(2) 0.003(2) -0.0089(19)
O1 0.0426(9) 0.0362(9) 0.0336(9) 0.0015(7) 0.0106(7) -0.0048(8)
O2 0.0608(10) 0.0429(10) 0.0417(9) -0.0014(8) 0.0195(9) -0.0066(9)

loop_
_atom_type_symbol
_atom_type_description
_atom_type_scat_dispersion_real
_atom_type_scat_dispersion_imag
_atom_type_scat_source
C C 0.0181 0.0091 'International Tables Vol C Tables 4.2.6.8 and 6.1.1.4'
H H 0.0000 0.0000 'International Tables Vol C Tables 4.2.6.8 and 6.1.1.4'
F F 0.0727 0.0534 'International Tables Vol C Tables 4.2.6.8 and 6.1.1.4'
N N 0.0311 0.0180 'International Tables Vol C Tables 4.2.6.8 and 6.1.1.4'
O O 0.0492 0.0322 'International Tables Vol C Tables 4.2.6.8 and 6.1.1.4'
S S 0.3331 0.5567 'International Tables Vol C Tables 4.2.6.8 and 6.1.1.4'

loop_
_geom_angle_atom_site_label_1
_geom_angle_atom_site_label_2
_geom_angle_atom_site_label_3
_geom_angle
_geom_angle_site_symmetry_1
_geom_angle_site_symmetry_3
_geom_angle_publ_flag
C33 S32 C31 103.40(17) . . ?
C47 S85 C86 102.73(17) . . ?
C45 O68 C67 116.5(3) . . ?
C42 O69 C70 115.3(3) . . ?
C4 O5 C6 116.5(3) . . ?
C1 O28 C27 118.3(3) . . ?
C15 O14 C13 119.2(3) . . ?
C62 O63 C64 118.0(3) . . ?
C33 N38 N37 116.7(3) . . ?
C36 N37 N38 117.4(3) . . ?
C18 O19 C20 114.9(3) . . ?
C49 N51 N53 117.3(3) . . ?
N35 N34 C33 118.1(3) . . ?
C47 N53 N51 116.3(3) . . ?
C59 O58 C57 119.1(3) . . ?
N34 N35 C36 116.3(3) . . ?
N52 N54 C47 117.9(3) . . ?
O28 C1 C30 117.2(3) . . ?
O28 C1 C2 122.6(3) . . ?
C30 C1 C2 120.1(3) . . ?
C25 C26 C27 118.2(3) . . ?
C25 C26 C21 118.8(4) . . ?
C21 C26 C27 122.9(4) . . ?
O69 C42 C41 116.7(3) . . ?
O69 C42 C43 123.2(3) . . ?
C43 C42 C41 120.1(3) . . ?
C42 C41 C46 119.1(3) . . ?
C42 C41 C50 120.9(3) . . ?
C46 C41 C50 120.0(3) . . ?
C45 C44 C40 122.2(3) . . ?
C43 C44 C45 118.8(3) . . ?
C43 C44 C40 119.0(3) . . ?
O63 C62 C61 118.4(4) . . ?
O63 C62 C75 125.0(4) . . ?
C61 C62 C75 116.5(4) . . ?
O68 C45 C44 116.8(3) . . ?
O68 C45 C46 123.8(3) . . ?
C46 C45 C44 119.5(3) . . ?
O5 C4 C3 116.7(3) . . ?
O5 C4 C29 123.6(3) . . ?
C29 C4 C3 119.7(3) . . ?
C65 C66 C67 122.4(3) . . ?
C71 C66 C67 118.6(3) . . ?
C71 C66 C65 119.0(3) . . ?
N38 C33 S32 121.2(3) . . ?
N38 C33 N34 124.9(3) . . ?
N34 C33 S32 113.9(3) . . ?
C41 C46 C45 120.8(3) . . ?
C41 C46 H46 119.6 . . ?
C45 C46 H46 119.6 . . ?
C42 C43 C44 120.9(3) . . ?
C42 C43 H43 119.5 . . ?
C44 C43 H43 119.5 . . ?
N54 N52 C49 116.7(3) . . ?
O14 C15 C88 115.5(4) . . ?
O14 C15 C16 127.1(4) . . ?
C16 C15 C88 117.3(3) . . ?
C1 C30 C29 118.8(3) . . ?
C1 C30 C86 121.1(3) . . ?
C29 C30 C86 120.0(3) . . ?
C4 C3 C31 121.8(3) . . ?
C2 C3 C4 118.5(3) . . ?
C2 C3 C31 119.7(3) . . ?
N37 C36 N35 126.7(3) . . ?
N37 C36 O1 122.1(3) . . ?
N35 C36 O1 111.2(3) . . ?
F89 C88 C15 119.8(3) . . ?
F89 C88 C87 119.3(4) . . ?
C87 C88 C15 120.9(4) . . ?
C1 C2 H2 119.5 . . ?
C3 C2 C1 121.0(3) . . ?
C3 C2 H2 119.5 . . ?
C12 C7 C6 123.2(3) . . ?
C8 C7 C6 119.1(4) . . ?
C8 C7 C12 117.4(4) . . ?
O68 C67 C66 110.0(3) . . ?
O68 C67 H67A 109.7 . . ?
O68 C67 H67B 109.7 . . ?
C66 C67 H67A 109.7 . . ?
C66 C67 H67B 109.7 . . ?
H67A C67 H67B 108.2 . . ?
O5 C6 C7 111.7(3) . . ?
O5 C6 H6A 109.3 . . ?
O5 C6 H6B 109.3 . . ?
C7 C6 H6A 109.3 . . ?
C7 C6 H6B 109.3 . . ?
H6A C6 H6B 107.9 . . ?
F83 C61 C62 119.4(4) . . ?
F83 C61 C60 118.4(4) . . ?
C60 C61 C62 122.2(4) . . ?
N51 C49 N52 126.4(4) . . ?
N51 C49 O2 122.9(3) . . ?
N52 C49 O2 110.7(3) . . ?
S32 C31 H31A 108.5 . . ?
S32 C31 H31B 108.5 . . ?
C3 C31 S32 115.1(2) . . ?
C3 C31 H31A 108.5 . . ?
C3 C31 H31B 108.5 . . ?
H31A C31 H31B 107.5 . . ?
C4 C29 C30 121.0(3) . . ?
C4 C29 H29 119.5 . . ?
C30 C29 H29 119.5 . . ?
F90 C87 C88 118.1(4) . . ?
F90 C87 C18 119.7(4) . . ?
C88 C87 C18 122.1(4) . . ?
C7 C12 C13 122.6(3) . . ?
C11 C12 C7 120.1(3) . . ?
C11 C12 C13 117.3(4) . . ?
C66 C65 C74 118.7(4) . . ?
C66 C65 C64 122.2(4) . . ?
C74 C65 C64 119.1(4) . . ?
O28 C27 C26 115.8(3) . . ?
O28 C27 H27A 108.3 . . ?
O28 C27 H27B 108.3 . . ?
C26 C27 H27A 108.3 . . ?
C26 C27 H27B 108.3 . . ?
H27A C27 H27B 107.4 . . ?
C7 C8 H8 119.3 . . ?
C7 C8 C9 121.3(4) . . ?
C9 C8 H8 119.3 . . ?
C55 C56 C57 122.0(4) . . ?
C77 C56 C55 119.2(4) . . ?
C77 C56 C57 118.7(4) . . ?
C41 C50 H50A 108.8 . . ?
C41 C50 H50B 108.8 . . ?
C41 C50 O2 113.6(3) . . ?
H50A C50 H50B 107.7 . . ?
O2 C50 H50A 108.8 . . ?
O2 C50 H50B 108.8 . . ?
C21 C22 H22 119.1 . . ?
C23 C22 H22 119.1 . . ?
C23 C22 C21 121.9(4) . . ?
C66 C71 H71 119.2 . . ?
C72 C71 C66 121.6(4) . . ?
C72 C71 H71 119.2 . . ?
C56 C55 C70 121.9(3) . . ?
C80 C55 C56 119.1(3) . . ?
C80 C55 C70 118.8(3) . . ?
C26 C25 H25 119.3 . . ?
C24 C25 C26 121.4(4) . . ?
C24 C25 H25 119.3 . . ?
C26 C21 C20 122.4(4) . . ?
C22 C21 C26 118.8(4) . . ?
C22 C21 C20 118.7(4) . . ?
O14 C13 C12 106.9(3) . . ?
O14 C13 H13A 110.3 . . ?
O14 C13 H13B 110.3 . . ?
C12 C13 H13A 110.3 . . ?
C12 C13 H13B 110.3 . . ?
H13A C13 H13B 108.6 . . ?
O58 C59 C60 126.5(5) . . ?
O58 C59 C76 117.9(4) . . ?
C76 C59 C60 115.5(4) . . ?
O19 C18 C87 121.3(4) . . ?
O19 C18 C17 121.4(5) . . ?
C87 C18 C17 117.0(4) . . ?
S85 C86 H86A 109.0 . . ?
S85 C86 H86B 109.0 . . ?
C30 C86 S85 113.1(3) . . ?
C30 C86 H86A 109.0 . . ?
C30 C86 H86B 109.0 . . ?
H86A C86 H86B 107.8 . . ?
F91 C17 C18 120.8(4) . . ?
F91 C17 C16 117.7(5) . . ?
C18 C17 C16 121.4(4) . . ?
O69 C70 C55 110.4(3) . . ?
O69 C70 H70A 109.6 . . ?
O69 C70 H70B 109.6 . . ?
C55 C70 H70A 109.6 . . ?
C55 C70 H70B 109.6 . . ?
H70A C70 H70B 108.1 . . ?
F82 C75 C62 120.7(4) . . ?
F82 C75 C76 118.6(4) . . ?
C76 C75 C62 120.7(4) . . ?
F84 C60 C61 118.1(4) . . ?
F84 C60 C59 120.4(4) . . ?
C61 C60 C59 121.4(4) . . ?
F92 C16 C15 122.2(4) . . ?
F92 C16 C17 116.5(4) . . ?
C15 C16 C17 121.3(4) . . ?
C72 C73 H73 120.2 . . ?
C72 C73 C74 119.5(4) . . ?
C74 C73 H73 120.2 . . ?
C71 C72 H72 120.2 . . ?
C73 C72 C71 119.7(4) . . ?
C73 C72 H72 120.2 . . ?
C65 C74 H74 119.3 . . ?
C73 C74 C65 121.5(4) . . ?
C73 C74 H74 119.3 . . ?
O63 C64 C65 108.0(3) . . ?
O63 C64 H64A 110.1 . . ?
O63 C64 H64B 110.1 . . ?
C65 C64 H64A 110.1 . . ?
C65 C64 H64B 110.1 . . ?
H64A C64 H64B 108.4 . . ?
O19 C20 C21 111.9(4) . . ?
O19 C20 H20A 109.2 . . ?
O19 C20 H20B 109.2 . . ?
C21 C20 H20A 109.2 . . ?
C21 C20 H20B 109.2 . . ?
H20A C20 H20B 107.9 . . ?
C44 C40 H40A 109.6 . . ?
C44 C40 H40B 109.6 . . ?
C44 C40 O1 110.3(3) . . ?
H40A C40 H40B 108.1 . . ?
O1 C40 H40A 109.6 . . ?
O1 C40 H40B 109.6 . . ?
C77 C78 H78 120.0 . . ?
C79 C78 H78 120.0 . . ?
C79 C78 C77 120.1(4) . . ?
C55 C80 H80 119.4 . . ?
C79 C80 C55 121.2(4) . . ?
C79 C80 H80 119.4 . . ?
N53 C47 S85 121.8(3) . . ?
N53 C47 N54 125.4(4) . . ?
N54 C47 S85 112.8(3) . . ?
C56 C77 C78 120.9(4) . . ?
C56 C77 H77 119.5 . . ?
C78 C77 H77 119.5 . . ?
F81 C76 C59 119.0(4) . . ?
F81 C76 C75 117.4(4) . . ?
C75 C76 C59 123.6(4) . . ?
C12 C11 H11 119.3 . . ?
C10 C11 C12 121.4(4) . . ?
C10 C11 H11 119.3 . . ?
C11 C10 H10 120.5 . . ?
C9 C10 C11 119.0(4) . . ?
C9 C10 H10 120.5 . . ?
C22 C23 H23 120.2 . . ?
C22 C23 C24 119.6(4) . . ?
C24 C23 H23 120.2 . . ?
C8 C9 H9 119.6 . . ?
C10 C9 C8 120.7(4) . . ?
C10 C9 H9 119.6 . . ?
O58 C57 C56 107.8(3) . . ?
O58 C57 H57A 110.2 . . ?
O58 C57 H57B 110.2 . . ?
C56 C57 H57A 110.2 . . ?
C56 C57 H57B 110.2 . . ?
H57A C57 H57B 108.5 . . ?
C78 C79 C80 119.5(4) . . ?
C78 C79 H79 120.2 . . ?
C80 C79 H79 120.2 . . ?
C25 C24 C23 119.4(5) . . ?
C25 C24 H24 120.3 . . ?
C23 C24 H24 120.3 . . ?
C36 O1 C40 113.6(2) . . ?
C49 O2 C50 115.0(3) . . ?

loop_
_geom_bond_atom_site_label_1
_geom_bond_atom_site_label_2
_geom_bond_distance
_geom_bond_site_symmetry_2
_geom_bond_publ_flag
S32 C33 1.730(4) . ?
S32 C31 1.823(4) . ?
S85 C86 1.820(4) . ?
S85 C47 1.733(4) . ?
F89 C88 1.334(5) . ?
O68 C45 1.382(4) . ?
O68 C67 1.441(4) . ?
O69 C42 1.374(4) . ?
O69 C70 1.439(5) . ?
F82 C75 1.349(5) . ?
O5 C4 1.378(4) . ?
O5 C6 1.440(4) . ?
F90 C87 1.345(5) . ?
O28 C1 1.377(4) . ?
O28 C27 1.430(4) . ?
F83 C61 1.339(5) . ?
O14 C15 1.362(4) . ?
O14 C13 1.447(5) . ?
F84 C60 1.351(6) . ?
O63 C62 1.357(5) . ?
O63 C64 1.459(5) . ?
F81 C76 1.348(5) . ?
F91 C17 1.330(6) . ?
N38 N37 1.335(4) . ?
N38 C33 1.334(4) . ?
N37 C36 1.318(5) . ?
O19 C18 1.370(5) . ?
O19 C20 1.469(5) . ?
N51 N53 1.342(5) . ?
N51 C49 1.332(5) . ?
N34 N35 1.307(5) . ?
N34 C33 1.358(5) . ?
F92 C16 1.332(6) . ?
N53 C47 1.324(5) . ?
O58 C59 1.356(5) . ?
O58 C57 1.457(6) . ?
N35 C36 1.344(5) . ?
N54 N52 1.301(5) . ?
N54 C47 1.365(5) . ?
C1 C30 1.388(5) . ?
C1 C2 1.393(5) . ?
C26 C27 1.512(5) . ?
C26 C25 1.396(5) . ?
C26 C21 1.397(5) . ?
C42 C41 1.386(5) . ?
C42 C43 1.383(5) . ?
C41 C46 1.390(5) . ?
C41 C50 1.504(5) . ?
C44 C45 1.400(5) . ?
C44 C43 1.391(5) . ?
C44 C40 1.500(5) . ?
C62 C61 1.387(7) . ?
C62 C75 1.389(6) . ?
C45 C46 1.391(5) . ?
C4 C3 1.404(5) . ?
C4 C29 1.390(5) . ?
C66 C67 1.514(5) . ?
C66 C65 1.397(5) . ?
C66 C71 1.393(5) . ?
C46 H46 0.9500 . ?
C43 H43 0.9500 . ?
N52 C49 1.333(5) . ?
C15 C88 1.393(6) . ?
C15 C16 1.382(6) . ?
C30 C29 1.394(5) . ?
C30 C86 1.507(5) . ?
C3 C2 1.390(5) . ?
C3 C31 1.499(5) . ?
C36 O1 1.363(4) . ?
C88 C87 1.380(5) . ?
C2 H2 0.9500 . ?
C7 C6 1.512(5) . ?
C7 C12 1.408(6) . ?
C7 C8 1.387(5) . ?
C67 H67A 0.9900 . ?
C67 H67B 0.9900 . ?
C6 H6A 0.9900 . ?
C6 H6B 0.9900 . ?
C61 C60 1.375(6) . ?
C49 O2 1.341(5) . ?
C31 H31A 0.9900 . ?
C31 H31B 0.9900 . ?
C29 H29 0.9500 . ?
C87 C18 1.382(7) . ?
C12 C13 1.487(5) . ?
C12 C11 1.390(5) . ?
C65 C74 1.398(6) . ?
C65 C64 1.491(6) . ?
C27 H27A 0.9900 . ?
C27 H27B 0.9900 . ?
C8 H8 0.9500 . ?
C8 C9 1.399(7) . ?
C56 C55 1.405(5) . ?
C56 C77 1.381(6) . ?
C56 C57 1.504(6) . ?
C50 H50A 0.9900 . ?
C50 H50B 0.9900 . ?
C50 O2 1.506(5) . ?
C22 H22 0.9500 . ?
C22 C21 1.395(7) . ?
C22 C23 1.368(9) . ?
C71 H71 0.9500 . ?
C71 C72 1.381(6) . ?
C55 C70 1.505(5) . ?
C55 C80 1.385(5) . ?
C25 H25 0.9500 . ?
C25 C24 1.383(6) . ?
C21 C20 1.496(6) . ?
C13 H13A 0.9900 . ?
C13 H13B 0.9900 . ?
C59 C60 1.398(6) . ?
C59 C76 1.377(7) . ?
C18 C17 1.382(7) . ?
C86 H86A 0.9900 . ?
C86 H86B 0.9900 . ?
C17 C16 1.392(6) . ?
C70 H70A 0.9900 . ?
C70 H70B 0.9900 . ?
C75 C76 1.371(6) . ?
C73 H73 0.9500 . ?
C73 C72 1.377(7) . ?
C73 C74 1.386(7) . ?
C72 H72 0.9500 . ?
C74 H74 0.9500 . ?
C64 H64A 0.9900 . ?
C64 H64B 0.9900 . ?
C20 H20A 0.9900 . ?
C20 H20B 0.9900 . ?
C40 H40A 0.9900 . ?
C40 H40B 0.9900 . ?
C40 O1 1.513(4) . ?
C78 H78 0.9500 . ?
C78 C77 1.385(7) . ?
C78 C79 1.378(7) . ?
C80 H80 0.9500 . ?
C80 C79 1.384(6) . ?
C77 H77 0.9500 . ?
C11 H11 0.9500 . ?
C11 C10 1.381(6) . ?
C10 H10 0.9500 . ?
C10 C9 1.358(7) . ?
C23 H23 0.9500 . ?
C23 C24 1.385(8) . ?
C9 H9 0.9500 . ?
C57 H57A 0.9900 . ?
C57 H57B 0.9900 . ?
C79 H79 0.9500 . ?
C24 H24 0.9500 . ?

loop_
_geom_torsion_atom_site_label_1
_geom_torsion_atom_site_label_2
_geom_torsion_atom_site_label_3
_geom_torsion_atom_site_label_4
_geom_torsion
_geom_torsion_site_symmetry_1
_geom_torsion_site_symmetry_2
_geom_torsion_site_symmetry_3
_geom_torsion_site_symmetry_4
_geom_torsion_publ_flag
F89 C88 C87 F90 -1.3(5) . . . . ?
F89 C88 C87 C18 177.0(3) . . . . ?
O68 C45 C46 C41 175.4(3) . . . . ?
O69 C42 C41 C46 -171.3(3) . . . . ?
O69 C42 C41 C50 5.9(5) . . . . ?
O69 C42 C43 C44 174.1(3) . . . . ?
F82 C75 C76 F81 2.1(6) . . . . ?
F82 C75 C76 C59 -177.3(4) . . . . ?
O5 C4 C3 C2 -169.4(3) . . . . ?
O5 C4 C3 C31 8.2(5) . . . . ?
O5 C4 C29 C30 171.5(3) . . . . ?
F90 C87 C18 O19 5.8(5) . . . . ?
F90 C87 C18 C17 179.4(4) . . . . ?
O28 C1 C30 C29 -169.6(3) . . . . ?
O28 C1 C30 C86 7.7(5) . . . . ?
O28 C1 C2 C3 171.7(3) . . . . ?
F83 C61 C60 F84 0.6(6) . . . . ?
F83 C61 C60 C59 -178.8(4) . . . . ?
O14 C15 C88 F89 -0.6(5) . . . . ?
O14 C15 C88 C87 178.4(3) . . . . ?
O14 C15 C16 F92 1.9(7) . . . . ?
O14 C15 C16 C17 -177.0(4) . . . . ?
O63 C62 C61 F83 -1.7(5) . . . . ?
O63 C62 C61 C60 178.6(3) . . . . ?
O63 C62 C75 F82 0.2(6) . . . . ?
O63 C62 C75 C76 179.6(4) . . . . ?
F91 C17 C16 F92 -2.5(7) . . . . ?
F91 C17 C16 C15 176.5(4) . . . . ?
N38 N37 C36 N35 1.9(5) . . . . ?
N38 N37 C36 O1 -178.0(3) . . . . ?
N37 N38 C33 S32 178.3(2) . . . . ?
N37 N38 C33 N34 -0.7(5) . . . . ?
N37 C36 O1 C40 -9.4(4) . . . . ?
O19 C18 C17 F91 -3.0(6) . . . . ?
O19 C18 C17 C16 173.5(4) . . . . ?
N51 N53 C47 S85 -178.3(3) . . . . ?
N51 N53 C47 N54 0.4(5) . . . . ?
N51 C49 O2 C50 -12.7(5) . . . . ?
N34 N35 C36 N37 -1.3(5) . . . . ?
N34 N35 C36 O1 178.5(3) . . . . ?
N53 N51 C49 N52 0.6(6) . . . . ?
N53 N51 C49 O2 -179.5(3) . . . . ?
O58 C59 C60 F84 1.8(6) . . . . ?
O58 C59 C60 C61 -178.8(4) . . . . ?
O58 C59 C76 F81 -2.5(6) . . . . ?
O58 C59 C76 C75 176.9(4) . . . . ?
N35 N34 C33 S32 -177.9(3) . . . . ?
N35 N34 C33 N38 1.2(5) . . . . ?
N35 C36 O1 C40 170.7(3) . . . . ?
N54 N52 C49 N51 -0.2(6) . . . . ?
N54 N52 C49 O2 179.9(3) . . . . ?
C1 O28 C27 C26 -84.1(4) . . . . ?
C1 C30 C29 C4 -1.2(5) . . . . ?
C1 C30 C86 S85 120.8(3) . . . . ?
C26 C25 C24 C23 1.4(6) . . . . ?
C26 C21 C20 O19 122.9(4) . . . . ?
C42 O69 C70 C55 -144.4(3) . . . . ?
C42 C41 C46 C45 -3.0(5) . . . . ?
C42 C41 C50 O2 64.5(4) . . . . ?
C41 C42 C43 C44 -5.6(5) . . . . ?
C41 C50 O2 C49 78.7(4) . . . . ?
C44 C45 C46 C41 -5.3(5) . . . . ?
C44 C40 O1 C36 -79.2(3) . . . . ?
C62 O63 C64 C65 -134.7(4) . . . . ?
C62 C61 C60 F84 -179.7(4) . . . . ?
C62 C61 C60 C59 0.9(6) . . . . ?
C62 C75 C76 F81 -177.3(3) . . . . ?
C62 C75 C76 C59 3.3(6) . . . . ?
C45 O68 C67 C66 -166.3(3) . . . . ?
C45 C44 C43 C42 -2.7(5) . . . . ?
C45 C44 C40 O1 140.5(3) . . . . ?
C4 O5 C6 C7 -139.2(3) . . . . ?
C4 C3 C2 C1 -3.4(5) . . . . ?
C4 C3 C31 S32 80.5(4) . . . . ?
C66 C65 C74 C73 -1.1(6) . . . . ?
C66 C65 C64 O63 70.8(4) . . . . ?
C66 C71 C72 C73 0.2(6) . . . . ?
C33 S32 C31 C3 79.4(3) . . . . ?
C33 N38 N37 C36 -0.8(5) . . . . ?
C33 N34 N35 C36 -0.2(5) . . . . ?
C46 C41 C50 O2 -118.4(4) . . . . ?
C43 C42 C41 C46 8.4(5) . . . . ?
C43 C42 C41 C50 -174.4(3) . . . . ?
C43 C44 C45 O68 -172.5(3) . . . . ?
C43 C44 C45 C46 8.1(5) . . . . ?
C43 C44 C40 O1 -41.1(4) . . . . ?
N52 N54 C47 S85 178.8(3) . . . . ?
N52 N54 C47 N53 0.0(6) . . . . ?
N52 C49 O2 C50 167.2(3) . . . . ?
C15 O14 C13 C12 -173.2(3) . . . . ?
C15 C88 C87 F90 179.8(3) . . . . ?
C15 C88 C87 C18 -1.9(6) . . . . ?
C30 C1 C2 C3 -4.8(5) . . . . ?
C3 C4 C29 C30 -7.0(5) . . . . ?
C88 C15 C16 F92 178.2(4) . . . . ?
C88 C15 C16 C17 -0.6(6) . . . . ?
C88 C87 C18 O19 -172.5(3) . . . . ?
C88 C87 C18 C17 1.1(6) . . . . ?
C2 C1 C30 C29 7.1(5) . . . . ?
C2 C1 C30 C86 -175.7(3) . . . . ?
C2 C3 C31 S32 -102.0(3) . . . . ?
C7 C12 C13 O14 63.1(4) . . . . ?
C7 C12 C11 C10 -0.8(6) . . . . ?
C7 C8 C9 C10 -1.0(6) . . . . ?
C67 O68 C45 C44 161.1(3) . . . . ?
C67 O68 C45 C46 -19.6(5) . . . . ?
C67 C66 C65 C74 177.4(3) . . . . ?
C67 C66 C65 C64 -1.1(5) . . . . ?
C67 C66 C71 C72 -177.2(3) . . . . ?
C6 O5 C4 C3 155.0(3) . . . . ?
C6 O5 C4 C29 -23.5(5) . . . . ?
C6 C7 C12 C13 -4.6(6) . . . . ?
C6 C7 C12 C11 174.6(4) . . . . ?
C6 C7 C8 C9 -174.0(4) . . . . ?
C61 C62 C75 F82 177.6(4) . . . . ?
C61 C62 C75 C76 -3.0(5) . . . . ?
C49 N51 N53 C47 -0.7(5) . . . . ?
C31 S32 C33 N38 -4.0(3) . . . . ?
C31 S32 C33 N34 175.0(3) . . . . ?
C31 C3 C2 C1 179.0(3) . . . . ?
C29 C4 C3 C2 9.2(5) . . . . ?
C29 C4 C3 C31 -173.2(3) . . . . ?
C29 C30 C86 S85 -62.0(4) . . . . ?
C87 C18 C17 F91 -176.6(4) . . . . ?
C87 C18 C17 C16 -0.1(6) . . . . ?
C12 C7 C6 O5 56.5(5) . . . . ?
C12 C7 C8 C9 0.5(6) . . . . ?
C12 C11 C10 C9 0.3(6) . . . . ?
C65 C66 C67 O68 57.6(4) . . . . ?
C65 C66 C71 C72 -0.1(5) . . . . ?
C27 O28 C1 C30 -152.6(3) . . . . ?
C27 O28 C1 C2 30.9(5) . . . . ?
C27 C26 C25 C24 174.8(4) . . . . ?
C27 C26 C21 C22 -175.4(3) . . . . ?
C27 C26 C21 C20 3.1(5) . . . . ?
C8 C7 C6 O5 -129.2(3) . . . . ?
C8 C7 C12 C13 -178.9(4) . . . . ?
C8 C7 C12 C11 0.3(5) . . . . ?
C56 C55 C70 O69 62.2(5) . . . . ?
C56 C55 C80 C79 0.5(6) . . . . ?
C50 C41 C46 C45 179.8(3) . . . . ?
C22 C21 C20 O19 -58.6(5) . . . . ?
C22 C23 C24 C25 -1.7(7) . . . . ?
C71 C66 C67 O68 -125.4(3) . . . . ?
C71 C66 C65 C74 0.5(5) . . . . ?
C71 C66 C65 C64 -178.1(3) . . . . ?
C55 C56 C77 C78 -0.2(6) . . . . ?
C55 C56 C57 O58 74.3(5) . . . . ?
C55 C80 C79 C78 -0.2(6) . . . . ?
C25 C26 C27 O28 130.5(4) . . . . ?
C25 C26 C21 C22 -0.5(5) . . . . ?
C25 C26 C21 C20 178.0(3) . . . . ?
C21 C26 C27 O28 -54.6(5) . . . . ?
C21 C26 C25 C24 -0.2(5) . . . . ?
C21 C22 C23 C24 0.9(7) . . . . ?
C13 O14 C15 C88 159.8(3) . . . . ?
C13 O14 C15 C16 -23.8(6) . . . . ?
C13 C12 C11 C10 178.5(4) . . . . ?
C59 O58 C57 C56 -155.9(4) . . . . ?
C18 O19 C20 C21 -65.1(6) . . . . ?
C18 C17 C16 F92 -179.0(4) . . . . ?
C18 C17 C16 C15 -0.1(7) . . . . ?
C86 S85 C47 N53 -5.7(4) . . . . ?
C86 S85 C47 N54 175.5(3) . . . . ?
C86 C30 C29 C4 -178.5(3) . . . . ?
C70 O69 C42 C41 155.0(3) . . . . ?
C70 O69 C42 C43 -24.7(4) . . . . ?
C70 C55 C80 C79 -174.4(4) . . . . ?
C75 C62 C61 F83 -179.3(3) . . . . ?
C75 C62 C61 C60 1.0(5) . . . . ?
C60 C59 C76 F81 179.3(3) . . . . ?
C60 C59 C76 C75 -1.3(6) . . . . ?
C16 C15 C88 F89 -177.3(4) . . . . ?
C16 C15 C88 C87 1.6(5) . . . . ?
C72 C73 C74 C65 1.2(6) . . . . ?
C74 C65 C64 O63 -107.8(4) . . . . ?
C74 C73 C72 C71 -0.8(6) . . . . ?
C64 O63 C62 C61 141.1(4) . . . . ?
C64 O63 C62 C75 -41.5(5) . . . . ?
C64 C65 C74 C73 177.6(4) . . . . ?
C20 O19 C18 C87 -84.9(5) . . . . ?
C20 O19 C18 C17 101.8(5) . . . . ?
C40 C44 C45 O68 5.8(4) . . . . ?
C40 C44 C45 C46 -173.5(3) . . . . ?
C40 C44 C43 C42 178.9(3) . . . . ?
C80 C55 C70 O69 -123.0(4) . . . . ?
C47 S85 C86 C30 -78.3(3) . . . . ?
C47 N54 N52 C49 -0.2(5) . . . . ?
C77 C56 C55 C70 174.5(4) . . . . ?
C77 C56 C55 C80 -0.3(6) . . . . ?
C77 C56 C57 O58 -103.2(4) . . . . ?
C77 C78 C79 C80 -0.4(7) . . . . ?
C76 C59 C60 F84 179.8(4) . . . . ?
C76 C59 C60 C61 -0.8(6) . . . . ?
C11 C12 C13 O14 -116.1(4) . . . . ?
C11 C10 C9 C8 0.6(6) . . . . ?
C23 C22 C21 C26 0.2(6) . . . . ?
C23 C22 C21 C20 -178.4(4) . . . . ?
C57 O58 C59 C60 -36.3(6) . . . . ?
C57 O58 C59 C76 145.8(4) . . . . ?
C57 C56 C55 C70 -2.9(6) . . . . ?
C57 C56 C55 C80 -177.7(4) . . . . ?
C57 C56 C77 C78 177.3(4) . . . . ?
C79 C78 C77 C56 0.6(7) . . . . ?
